data_7025575
loop_
_publ_author_name
'Cui, Peng'
'Chen, Yaofeng'
'Borzov, Maxim V.'

_publ_section_title
;
 Neodymium(III) phosphinidene complexes supported by
 pentamethylcyclopentadienyl and hydrotris(pyrazolyl)borate ligands.
;
_journal_issue 29
_journal_name_full 'Dalton transactions (Cambridge, England : 2003)'
_journal_page_first 6886
_journal_page_last 6890
_journal_paper_doi 10.1039/C001839B
_journal_volume 39
_journal_year 2010
_chemical_formula_moiety 'C54 H43 B2 N12 Nd'
_chemical_formula_sum 'C54 H43 B2 N12 Nd'
_chemical_formula_weight 1025.86
_chemical_name_systematic
;
?
;
_space_group_IT_number 14
_symmetry_cell_setting monoclinic
_symmetry_space_group_name_Hall '-P 2ybc'
_symmetry_space_group_name_H-M 'P 1 21/c 1'
_atom_sites_solution_hydrogens geom
_atom_sites_solution_primary direct
_atom_sites_solution_secondary difmap
_audit_creation_method SHELXL-97
_cell_angle_alpha 90.00
_cell_angle_beta 94.824(4)
_cell_angle_gamma 90.00
_cell_formula_units_Z 4
_cell_length_a 11.719(2)
_cell_length_b 18.458(3)
_cell_length_c 21.719(4)
_cell_measurement_reflns_used 3503
_cell_measurement_temperature 293(2)
_cell_measurement_theta_max 28.10
_cell_measurement_theta_min 2.18
_cell_volume 4681.4(14)
_computing_cell_refinement 'SAINT v7.34A (Bruker, 2007)'
_computing_data_collection 'BRUKER AXS APEX-2 V1.0-8 (Bruker, 2007)'
_computing_data_reduction 'SAINT v7.34A (Bruker, 2007)'
_computing_molecular_graphics
;
SHELXTL97 (Sheldrick, 2008), <i>OLEX2</i> (Dolomanov <i>et al.</i>, 2009)
;
_computing_publication_material
;
<i>SHELXTL97</i> (Sheldrick, 2008), <i>OLEX2</i> (Dolomanov <i>et al.</i>, 2009)
;
_computing_structure_refinement 'SHELXL97 (Sheldrick, 2008)'
_computing_structure_solution 'SHELXS97 (Sheldrick, 2008)'
_diffrn_ambient_temperature 293(2)
_diffrn_detector_area_resol_mean 8.333
_diffrn_measured_fraction_theta_full 0.998
_diffrn_measured_fraction_theta_max 0.998
_diffrn_measurement_device_type 'BRUKER SMART CCD'
_diffrn_measurement_method 'phi and omega scans'
_diffrn_radiation_monochromator graphite
_diffrn_radiation_source 'fine-focus sealed tube'
_diffrn_radiation_type MoK\a
_diffrn_radiation_wavelength 0.71073
_diffrn_reflns_av_R_equivalents 0.0633
_diffrn_reflns_av_sigmaI/netI 0.0803
_diffrn_reflns_limit_h_max 13
_diffrn_reflns_limit_h_min -13
_diffrn_reflns_limit_k_max 19
_diffrn_reflns_limit_k_min -22
_diffrn_reflns_limit_l_max 25
_diffrn_reflns_limit_l_min -18
_diffrn_reflns_number 23265
_diffrn_reflns_theta_full 25.10
_diffrn_reflns_theta_max 25.10
_diffrn_reflns_theta_min 1.88
_diffrn_standards_number 0
_exptl_absorpt_coefficient_mu 1.162
_exptl_absorpt_correction_T_max 0.8095
_exptl_absorpt_correction_T_min 0.6665
_exptl_absorpt_correction_type multi-scan
_exptl_absorpt_process_details '<i>SADABS</i> (Sheldrick, 1996)'
_exptl_crystal_colour brown
_exptl_crystal_density_diffrn 1.456
_exptl_crystal_density_method 'not measured'
_exptl_crystal_description prism
_exptl_crystal_F_000 2084
_exptl_crystal_size_max 0.38
_exptl_crystal_size_mid 0.25
_exptl_crystal_size_min 0.19
_refine_diff_density_max 1.511
_refine_diff_density_min -1.048
_refine_diff_density_rms 0.103
_refine_ls_extinction_method none
_refine_ls_goodness_of_fit_ref 1.072
_refine_ls_hydrogen_treatment constr
_refine_ls_matrix_type full
_refine_ls_number_parameters 904
_refine_ls_number_reflns 8312
_refine_ls_number_restraints 720
_refine_ls_restrained_S_all 1.054
_refine_ls_R_factor_all 0.0905
_refine_ls_R_factor_gt 0.0613
_refine_ls_shift/su_max 0.001
_refine_ls_shift/su_mean 0.000
_refine_ls_structure_factor_coef Fsqd
_refine_ls_weighting_details 'calc w=1/[\s^2^(Fo^2^)+(0.0608P)^2^+4.4177P] where P=(Fo^2^+2Fc^2^)/3'
_refine_ls_weighting_scheme calc
_refine_ls_wR_factor_gt 0.1323
_refine_ls_wR_factor_ref 0.1416
_reflns_number_gt 6023
_reflns_number_total 8312
_reflns_threshold_expression >2sigma(I)
_cod_data_source_file c001839b.txt
_cod_data_source_block s
_cod_original_cell_volume 4681.4(15)
_cod_original_sg_symbol_H-M 'P 21/c'
_cod_database_code 7025575

loop_
_symmetry_equiv_pos_as_xyz
'x, y, z'
'-x, y+1/2, -z+1/2'
'-x, -y, -z'
'x, -y-1/2, z-1/2'

loop_
_atom_site_label
_atom_site_type_symbol
_atom_site_fract_x
_atom_site_fract_y
_atom_site_fract_z
_atom_site_U_iso_or_equiv
_atom_site_adp_type
_atom_site_occupancy
_atom_site_symmetry_multiplicity
_atom_site_calc_flag
_atom_site_refinement_flags
_atom_site_disorder_assembly
_atom_site_disorder_group
Nd1 Nd 0.28994(5) 0.194356(19) 0.14511(2) 0.03045(18) Uani 0.905(2) 1 d PD A 1
N1A N 0.0392(5) 0.2484(4) 0.2178(3) 0.0404(16) Uani 0.905(2) 1 d PDU A 1
N2A N 0.0593(5) 0.2409(3) 0.1568(3) 0.0357(14) Uani 0.905(2) 1 d PDU A 1
C1A C -0.0706(7) 0.2673(8) 0.2211(4) 0.059(2) Uani 0.905(2) 1 d PDU A 1
H1A H -0.1048 0.2756 0.2575 0.071 Uiso 0.905(2) 1 calc PR A 1
C2A C -0.1242(7) 0.2723(8) 0.1641(4) 0.057(3) Uani 0.905(2) 1 d PDU A 1
H2A H -0.2004 0.2845 0.1538 0.068 Uiso 0.905(2) 1 calc PR A 1
C3A C -0.0426(6) 0.2554(4) 0.1239(3) 0.0408(18) Uani 0.905(2) 1 d PDU A 1
C4A C -0.0591(6) 0.2531(4) 0.0559(3) 0.0420(19) Uani 0.905(2) 1 d PDU A 1
C5A C 0.0249(7) 0.2332(5) 0.0196(3) 0.057(2) Uani 0.905(2) 1 d PDU A 1
H5A H 0.0958 0.2191 0.0383 0.068 Uiso 0.905(2) 1 calc PR A 1
C6A C 0.0080(8) 0.2336(6) -0.0437(4) 0.068(2) Uani 0.905(2) 1 d PDU A 1
H6A H 0.0682 0.2218 -0.0672 0.081 Uiso 0.905(2) 1 calc PR A 1
C7A C -0.0940(10) 0.2506(6) -0.0717(4) 0.078(3) Uani 0.905(2) 1 d PDU A 1
H7A H -0.1056 0.2499 -0.1146 0.094 Uiso 0.905(2) 1 calc PR A 1
C8A C -0.1805(11) 0.2688(8) -0.0371(5) 0.104(5) Uani 0.905(2) 1 d PDU A 1
H8A H -0.2525 0.2795 -0.0562 0.125 Uiso 0.905(2) 1 calc PR A 1
C9A C -0.1620(9) 0.2714(7) 0.0259(4) 0.087(4) Uani 0.905(2) 1 d PDU A 1
H9A H -0.2214 0.2860 0.0490 0.105 Uiso 0.905(2) 1 calc PR A 1
N3A N 0.1659(5) 0.1578(3) 0.2777(2) 0.0390(15) Uani 0.905(2) 1 d PDU A 1
N4A N 0.2206(5) 0.1203(3) 0.2346(2) 0.0338(14) Uani 0.905(2) 1 d PDU A 1
C10A C 0.1452(8) 0.1135(4) 0.3243(3) 0.048(2) Uani 0.905(2) 1 d PDU A 1
H10A H 0.1085 0.1264 0.3590 0.057 Uiso 0.905(2) 1 calc PR A 1
C11A C 0.1868(9) 0.0464(4) 0.3126(4) 0.055(3) Uani 0.905(2) 1 d PDU A 1
H11A H 0.1841 0.0052 0.3371 0.066 Uiso 0.905(2) 1 calc PR A 1
C12A C 0.2338(7) 0.0525(4) 0.2566(3) 0.0383(18) Uani 0.905(2) 1 d PDU A 1
C13A C 0.2868(8) -0.0058(4) 0.2234(4) 0.0383(17) Uani 0.905(2) 1 d PDU A 1
C14A C 0.3570(13) 0.0084(5) 0.1757(6) 0.048(2) Uani 0.905(2) 1 d PDU A 1
H14A H 0.3727 0.0562 0.1656 0.057 Uiso 0.905(2) 1 calc PR A 1
C15A C 0.4034(16) -0.0473(5) 0.1432(7) 0.059(3) Uani 0.905(2) 1 d PDU A 1
H15A H 0.4468 -0.0368 0.1104 0.070 Uiso 0.905(2) 1 calc PR A 1
C16A C 0.3854(10) -0.1178(5) 0.1594(5) 0.059(3) Uani 0.905(2) 1 d PDU A 1
H16A H 0.4165 -0.1554 0.1377 0.071 Uiso 0.905(2) 1 calc PR A 1
C17A C 0.3217(8) -0.1326(4) 0.2075(4) 0.058(3) Uani 0.905(2) 1 d PDU A 1
H17A H 0.3112 -0.1805 0.2191 0.070 Uiso 0.905(2) 1 calc PR A 1
C18A C 0.2728(9) -0.0781(4) 0.2389(5) 0.052(3) Uani 0.905(2) 1 d PDU A 1
H18A H 0.2293 -0.0897 0.2714 0.063 Uiso 0.905(2) 1 calc PR A 1
N5A N 0.2268(5) 0.2911(3) 0.2698(3) 0.0379(15) Uani 0.905(2) 1 d PDU A 1
N6A N 0.2890(5) 0.2998(3) 0.2194(3) 0.0395(14) Uani 0.905(2) 1 d PDU A 1
C19A C 0.2536(7) 0.3455(4) 0.3096(4) 0.050(2) Uani 0.905(2) 1 d PDU A 1
H19A H 0.2231 0.3519 0.3474 0.060 Uiso 0.905(2) 1 calc PR A 1
C20A C 0.3315(7) 0.3894(4) 0.2864(4) 0.054(2) Uani 0.905(2) 1 d PDU A 1
H20A H 0.3644 0.4310 0.3045 0.065 Uiso 0.905(2) 1 calc PR A 1
C21A C 0.3521(6) 0.3590(4) 0.2297(3) 0.0394(17) Uani 0.905(2) 1 d PDU A 1
C22A C 0.4309(6) 0.3851(4) 0.1840(3) 0.0445(18) Uani 0.905(2) 1 d PDU A 1
C23A C 0.4856(7) 0.3369(4) 0.1487(4) 0.049(2) Uani 0.905(2) 1 d PDU A 1
H23A H 0.4759 0.2875 0.1547 0.059 Uiso 0.905(2) 1 calc PR A 1
C24A C 0.5544(7) 0.3600(5) 0.1044(4) 0.062(2) Uani 0.905(2) 1 d PDU A 1
H24A H 0.5907 0.3265 0.0808 0.074 Uiso 0.905(2) 1 calc PR A 1
C25A C 0.5694(9) 0.4330(6) 0.0953(6) 0.087(3) Uani 0.905(2) 1 d PD A 1
H25A H 0.6138 0.4495 0.0646 0.105 Uiso 0.905(2) 1 calc PR A 1
C26A C 0.5183(10) 0.4802(5) 0.1317(6) 0.090(4) Uani 0.905(2) 1 d PD A 1
H26A H 0.5312 0.5294 0.1265 0.108 Uiso 0.905(2) 1 calc PR A 1
C27A C 0.4487(8) 0.4593(4) 0.1758(5) 0.064(2) Uani 0.905(2) 1 d PD A 1
H27A H 0.4141 0.4934 0.1996 0.077 Uiso 0.905(2) 1 calc PR A 1
B1A B 0.1271(7) 0.2376(5) 0.2722(4) 0.041(2) Uani 0.905(2) 1 d PDU A 1
H1AA H 0.0856 0.2500 0.3130 0.050 Uiso 0.905(2) 1 calc PR A 1
N1B N 0.4857(5) 0.1450(4) 0.0403(3) 0.0437(16) Uani 0.905(2) 1 d PDU A 1
N2B N 0.4694(5) 0.1568(3) 0.1004(2) 0.0386(15) Uani 0.905(2) 1 d PDU A 1
C1B C 0.5945(7) 0.1260(7) 0.0362(4) 0.062(2) Uani 0.905(2) 1 d PDU A 1
H1B H 0.6276 0.1148 -0.0001 0.075 Uiso 0.905(2) 1 calc PR A 1
C2B C 0.6493(7) 0.1256(9) 0.0942(4) 0.061(2) Uani 0.905(2) 1 d PDU A 1
H2B H 0.7259 0.1146 0.1047 0.073 Uiso 0.905(2) 1 calc PR A 1
C3B C 0.5697(6) 0.1445(4) 0.1340(3) 0.0396(18) Uani 0.905(2) 1 d PDU A 1
C4B C 0.5703(6) 0.1534(5) 0.2011(3) 0.0375(18) Uani 0.905(2) 1 d PDU A 1
C5B C 0.4646(6) 0.1741(4) 0.2229(3) 0.0343(16) Uani 0.905(2) 1 d PDU A 1
C6B C 0.4692(6) 0.1821(4) 0.2869(3) 0.0432(18) Uani 0.905(2) 1 d PDU A 1
H6B H 0.4024 0.1949 0.3045 0.052 Uiso 0.905(2) 1 calc PR A 1
C7B C 0.5685(7) 0.1720(4) 0.3259(3) 0.049(2) Uani 0.905(2) 1 d PDU A 1
H7B H 0.5667 0.1783 0.3683 0.059 Uiso 0.905(2) 1 calc PR A 1
C8B C 0.6684(7) 0.1529(4) 0.3021(3) 0.051(2) Uani 0.905(2) 1 d PDU A 1
H8B H 0.7349 0.1460 0.3279 0.061 Uiso 0.905(2) 1 calc PR A 1
C9B C 0.6690(8) 0.1441(6) 0.2399(4) 0.049(3) Uani 0.905(2) 1 d PDU A 1
H9B H 0.7368 0.1316 0.2233 0.059 Uiso 0.905(2) 1 calc PR A 1
N3B N 0.3459(6) 0.2329(4) -0.0096(3) 0.0491(18) Uani 0.905(2) 1 d PDU A 1
N4B N 0.2991(5) 0.2694(3) 0.0378(3) 0.0415(15) Uani 0.905(2) 1 d PDU A 1
C10B C 0.3585(9) 0.2778(5) -0.0573(4) 0.069(3) Uani 0.905(2) 1 d PDU A 1
H10B H 0.3895 0.2656 -0.0939 0.083 Uiso 0.905(2) 1 calc PR A 1
C11B C 0.3181(9) 0.3441(5) -0.0429(4) 0.066(3) Uani 0.905(2) 1 d PDU A 1
H11B H 0.3157 0.3855 -0.0674 0.079 Uiso 0.905(2) 1 calc PR A 1
C12B C 0.2814(7) 0.3378(4) 0.0154(4) 0.052(2) Uani 0.905(2) 1 d PDU A 1
C13B C 0.2238(8) 0.3952(4) 0.0484(5) 0.070(2) Uani 0.905(2) 1 d PDU A 1
C14B C 0.1644(8) 0.3844(5) 0.0974(4) 0.065(2) Uani 0.905(2) 1 d PDU A 1
H14B H 0.1613 0.3377 0.1132 0.078 Uiso 0.905(2) 1 calc PR A 1
C15B C 0.1067(12) 0.4391(6) 0.1264(6) 0.088(3) Uani 0.905(2) 1 d PDU A 1
H15B H 0.0652 0.4284 0.1599 0.106 Uiso 0.905(2) 1 calc PR A 1
C16B C 0.1116(12) 0.5086(7) 0.1052(7) 0.127(4) Uani 0.905(2) 1 d PDU A 1
H16B H 0.0740 0.5458 0.1240 0.153 Uiso 0.905(2) 1 calc PR A 1
C17B C 0.1713(14) 0.5217(7) 0.0571(7) 0.148(4) Uani 0.905(2) 1 d PDU A 1
H17B H 0.1746 0.5690 0.0428 0.178 Uiso 0.905(2) 1 calc PR A 1
C18B C 0.2306(13) 0.4669(6) 0.0264(6) 0.128(4) Uani 0.905(2) 1 d PDU A 1
H18B H 0.2724 0.4780 -0.0069 0.153 Uiso 0.905(2) 1 calc PR A 1
N5B N 0.2895(6) 0.1011(3) 0.0037(3) 0.0464(17) Uani 0.905(2) 1 d PDU A 1
N6B N 0.2319(5) 0.1008(3) 0.0556(3) 0.0403(15) Uani 0.905(2) 1 d PDU A 1
C19B C 0.2584(8) 0.0434(5) -0.0317(4) 0.060(2) Uani 0.905(2) 1 d PDU A 1
H19B H 0.2863 0.0322 -0.0694 0.072 Uiso 0.905(2) 1 calc PR A 1
C20B C 0.1797(9) 0.0042(5) -0.0037(4) 0.058(2) Uani 0.905(2) 1 d PDU A 1
H20B H 0.1437 -0.0383 -0.0178 0.069 Uiso 0.905(2) 1 calc PR A 1
C21B C 0.1644(6) 0.0411(4) 0.0507(4) 0.0413(18) Uani 0.905(2) 1 d PDU A 1
C22B C 0.0869(6) 0.0210(4) 0.0971(4) 0.0437(18) Uani 0.905(2) 1 d PDU A 1
C23B C 0.0282(8) 0.0730(4) 0.1274(4) 0.056(2) Uani 0.905(2) 1 d PDU A 1
H23B H 0.0362 0.1215 0.1172 0.068 Uiso 0.905(2) 1 calc PR A 1
C24B C -0.0418(8) 0.0543(5) 0.1725(5) 0.069(3) Uani 0.905(2) 1 d PDU A 1
H24B H -0.0805 0.0900 0.1926 0.083 Uiso 0.905(2) 1 calc PR A 1
C25B C -0.0546(8) -0.0172(7) 0.1877(5) 0.081(3) Uani 0.905(2) 1 d PDU A 1
H25B H -0.1016 -0.0303 0.2184 0.097 Uiso 0.905(2) 1 calc PR A 1
C26B C 0.0025(10) -0.0691(6) 0.1573(6) 0.085(3) Uani 0.905(2) 1 d PDU A 1
H26B H -0.0060 -0.1176 0.1676 0.102 Uiso 0.905(2) 1 calc PR A 1
C27B C 0.0720(10) -0.0510(4) 0.1120(5) 0.065(2) Uani 0.905(2) 1 d PDU A 1
H27B H 0.1089 -0.0870 0.0912 0.079 Uiso 0.905(2) 1 calc PR A 1
B1B B 0.3881(8) 0.1530(5) -0.0087(4) 0.053(2) Uani 0.905(2) 1 d PDU A 1
H1BA H 0.4178 0.1402 -0.0526 0.064 Uiso 0.905(2) 1 calc PR A 1
Nd1A Nd 0.2224(5) 0.2030(2) 0.1181(3) 0.0483(18) Uani 0.095(2) 1 d PD A 2
N1C N 0.4704(14) 0.1473(17) 0.0437(10) 0.048(11) Uiso 0.095(2) 1 d PDU A 2
N2C N 0.4527(10) 0.1566(14) 0.1049(9) 0.043(11) Uiso 0.095(2) 1 d PDU A 2
C1C C 0.581(2) 0.131(6) 0.0395(14) 0.065(11) Uiso 0.095(2) 1 d PDU A 2
H1C H 0.6137 0.1211 0.0029 0.078 Uiso 0.095(2) 1 calc PR A 2
C2C C 0.638(2) 0.132(7) 0.0958(16) 0.065(11) Uiso 0.095(2) 1 d PDU A 2
H2C H 0.7160 0.1243 0.1053 0.078 Uiso 0.095(2) 1 calc PR A 2
C3C C 0.5564(14) 0.145(3) 0.1368(12) 0.040(11) Uiso 0.095(2) 1 d PDU A 2
C4C C 0.5767(17) 0.154(3) 0.2043(13) 0.037(11) Uiso 0.095(2) 1 d PDU A 2
C5C C 0.497(3) 0.181(4) 0.2400(12) 0.035(11) Uiso 0.095(2) 1 d PDU A 2
H5C H 0.4321 0.2039 0.2210 0.042 Uiso 0.095(2) 1 calc PR A 2
C6C C 0.509(4) 0.176(5) 0.3033(12) 0.047(11) Uiso 0.095(2) 1 d PDU A 2
H6C H 0.4499 0.1922 0.3262 0.056 Uiso 0.095(2) 1 calc PR A 2
C7C C 0.604(5) 0.149(4) 0.3321(14) 0.048(11) Uiso 0.095(2) 1 d PDU A 2
H7C H 0.6123 0.1462 0.3750 0.058 Uiso 0.095(2) 1 calc PR A 2
C8C C 0.689(4) 0.127(4) 0.2983(16) 0.052(11) Uiso 0.095(2) 1 d PDU A 2
H8C H 0.7582 0.1106 0.3180 0.062 Uiso 0.095(2) 1 calc PR A 2
C9C C 0.674(4) 0.128(6) 0.2351(16) 0.044(11) Uiso 0.095(2) 1 d PDU A 2
H9C H 0.7323 0.1099 0.2125 0.053 Uiso 0.095(2) 1 calc PR A 2
N3C N 0.341(2) 0.2364(12) -0.0167(7) 0.048(11) Uiso 0.095(2) 1 d PDU A 2
N4C N 0.2878(17) 0.2747(8) 0.0263(6) 0.036(11) Uiso 0.095(2) 1 d PDU A 2
C10C C 0.369(4) 0.2813(16) -0.0615(11) 0.070(11) Uiso 0.095(2) 1 d PDU A 2
H10C H 0.3994 0.2674 -0.0980 0.083 Uiso 0.095(2) 1 calc PR A 2
C11C C 0.346(7) 0.3505(14) -0.045(2) 0.063(11) Uiso 0.095(2) 1 d PDU A 2
H11C H 0.3607 0.3928 -0.0663 0.076 Uiso 0.095(2) 1 calc PR A 2
C12C C 0.294(4) 0.3447(10) 0.0097(12) 0.049(11) Uiso 0.095(2) 1 d PDU A 2
C13C C 0.243(4) 0.4038(8) 0.0427(16) 0.087(6) Uiso 0.095(2) 1 d PDU A 2
C14C C 0.146(5) 0.3929(18) 0.076(3) 0.079(6) Uiso 0.095(2) 1 d PDU A 2
H14C H 0.1043 0.3504 0.0696 0.094 Uiso 0.095(2) 1 calc PR A 2
C15C C 0.113(8) 0.444(3) 0.117(4) 0.096(6) Uiso 0.095(2) 1 d PDU A 2
H15C H 0.0524 0.4344 0.1408 0.115 Uiso 0.095(2) 1 calc PR A 2
C16C C 0.168(7) 0.509(4) 0.122(4) 0.122(7) Uiso 0.095(2) 1 d PDU A 2
H16C H 0.1470 0.5437 0.1506 0.147 Uiso 0.095(2) 1 calc PR A 2
C17C C 0.255(6) 0.524(2) 0.086(4) 0.130(8) Uiso 0.095(2) 1 d PDU A 2
H17C H 0.2877 0.5697 0.0869 0.156 Uiso 0.095(2) 1 calc PR A 2
C18C C 0.295(6) 0.4716(16) 0.049(3) 0.095(8) Uiso 0.095(2) 1 d PDU A 2
H18C H 0.3572 0.4816 0.0264 0.114 Uiso 0.095(2) 1 calc PR A 2
N5C N 0.282(2) 0.1032(10) -0.0056(7) 0.045(11) Uiso 0.095(2) 1 d PDU A 2
N6C N 0.2216(18) 0.0956(6) 0.0458(7) 0.040(11) Uiso 0.095(2) 1 d PDU A 2
C19C C 0.254(3) 0.0476(16) -0.0440(12) 0.057(11) Uiso 0.095(2) 1 d PDU A 2
H19C H 0.2835 0.0402 -0.0820 0.069 Uiso 0.095(2) 1 calc PR A 2
C20C C 0.177(7) 0.004(3) -0.019(2) 0.055(11) Uiso 0.095(2) 1 d PDU A 2
H20C H 0.1438 -0.0376 -0.0363 0.067 Uiso 0.095(2) 1 calc PR A 2
C21C C 0.159(3) 0.0360(10) 0.0373(11) 0.039(11) Uiso 0.095(2) 1 d PDU A 2
C22C C 0.088(3) 0.0083(13) 0.0862(15) 0.044(11) Uiso 0.095(2) 1 d PDU A 2
C23C C 0.032(6) 0.055(2) 0.122(3) 0.058(11) Uiso 0.095(2) 1 d PDU A 2
H23C H 0.0251 0.1038 0.1102 0.070 Uiso 0.095(2) 1 calc PR A 2
C24C C -0.013(8) 0.033(3) 0.175(3) 0.070(12) Uiso 0.095(2) 1 d PDU A 2
H24C H -0.0443 0.0663 0.2008 0.084 Uiso 0.095(2) 1 calc PR A 2
C25C C -0.012(9) -0.040(4) 0.190(3) 0.076(12) Uiso 0.095(2) 1 d PDU A 2
H25C H -0.0418 -0.0559 0.2256 0.091 Uiso 0.095(2) 1 calc PR A 2
C26C C 0.034(9) -0.087(3) 0.151(4) 0.084(12) Uiso 0.095(2) 1 d PDU A 2
H26C H 0.0287 -0.1360 0.1592 0.101 Uiso 0.095(2) 1 calc PR A 2
C27C C 0.088(10) -0.0656(14) 0.101(4) 0.065(11) Uiso 0.095(2) 1 d PDU A 2
H27C H 0.1229 -0.0992 0.0767 0.078 Uiso 0.095(2) 1 calc PR A 2
B1C B 0.3808(18) 0.1567(13) -0.0101(8) 0.052(11) Uiso 0.095(2) 1 d PDU A 2
H1CA H 0.4208 0.1433 -0.0511 0.063 Uiso 0.095(2) 1 calc PR A 2
N1D N 0.0301(16) 0.2539(17) 0.2242(8) 0.041(11) Uiso 0.095(2) 1 d PDU A 2
N2D N 0.0446(11) 0.2413(11) 0.1640(7) 0.038(11) Uiso 0.095(2) 1 d PDU A 2
C1D C -0.081(2) 0.266(6) 0.2298(13) 0.056(11) Uiso 0.095(2) 1 d PDU A 2
H1D H -0.1136 0.2748 0.2666 0.067 Uiso 0.095(2) 1 calc PR A 2
C2D C -0.138(2) 0.264(7) 0.1724(15) 0.053(11) Uiso 0.095(2) 1 d PDU A 2
H2D H -0.2157 0.2715 0.1628 0.063 Uiso 0.095(2) 1 calc PR A 2
C3D C -0.0577(14) 0.250(3) 0.1315(11) 0.041(11) Uiso 0.095(2) 1 d PDU A 2
C4D C -0.0606(15) 0.240(3) 0.0644(10) 0.040(11) Uiso 0.095(2) 1 d PDU A 2
C5D C 0.0451(12) 0.2208(13) 0.0417(7) 0.064(11) Uiso 0.095(2) 1 d PDU A 2
C6D C 0.041(2) 0.219(4) -0.0227(7) 0.064(11) Uiso 0.095(2) 1 d PDU A 2
H6D H 0.1089 0.2108 -0.0409 0.077 Uiso 0.095(2) 1 calc PR A 2
C7D C -0.059(3) 0.230(6) -0.0610(9) 0.074(12) Uiso 0.095(2) 1 d PDU A 2
H7D H -0.0569 0.2270 -0.1037 0.089 Uiso 0.095(2) 1 calc PR A 2
C8D C -0.159(4) 0.245(9) -0.0363(14) 0.101(12) Uiso 0.095(2) 1 d PDU A 2
H8D H -0.2263 0.2523 -0.0617 0.121 Uiso 0.095(2) 1 calc PR A 2
C9D C -0.160(2) 0.250(5) 0.0262(13) 0.079(12) Uiso 0.095(2) 1 d PDU A 2
H9D H -0.2280 0.2600 0.0435 0.095 Uiso 0.095(2) 1 calc PR A 2
N3D N 0.174(3) 0.1687(12) 0.2745(6) 0.040(11) Uiso 0.095(2) 1 d PDU A 2
N4D N 0.2178(19) 0.1308(8) 0.2271(5) 0.034(11) Uiso 0.095(2) 1 d PDU A 2
C10D C 0.171(7) 0.1265(19) 0.3248(12) 0.050(11) Uiso 0.095(2) 1 d PDU A 2
H10D H 0.1467 0.1408 0.3627 0.060 Uiso 0.095(2) 1 calc PR A 2
C11D C 0.208(9) 0.059(2) 0.3107(18) 0.055(11) Uiso 0.095(2) 1 d PDU A 2
H11D H 0.2136 0.0191 0.3365 0.066 Uiso 0.095(2) 1 calc PR A 2
C12D C 0.236(4) 0.0630(12) 0.2507(10) 0.034(11) Uiso 0.095(2) 1 d PDU A 2
C13D C 0.289(6) 0.0038(14) 0.2170(17) 0.036(11) Uiso 0.095(2) 1 d PDU A 2
C14D C 0.359(11) 0.013(3) 0.172(5) 0.045(11) Uiso 0.095(2) 1 d PDU A 2
H14D H 0.3849 0.0598 0.1652 0.054 Uiso 0.095(2) 1 calc PR A 2
C15D C 0.397(15) -0.043(4) 0.136(6) 0.060(11) Uiso 0.095(2) 1 d PDU A 2
H15D H 0.4431 -0.0331 0.1046 0.072 Uiso 0.095(2) 1 calc PR A 2
C16D C 0.365(11) -0.112(4) 0.148(5) 0.058(12) Uiso 0.095(2) 1 d PDU A 2
H16D H 0.3912 -0.1508 0.1250 0.069 Uiso 0.095(2) 1 calc PR A 2
C17D C 0.295(8) -0.124(2) 0.192(4) 0.056(12) Uiso 0.095(2) 1 d PDU A 2
H17D H 0.2704 -0.1711 0.1980 0.067 Uiso 0.095(2) 1 calc PR A 2
C18D C 0.256(10) -0.0680(14) 0.230(4) 0.052(11) Uiso 0.095(2) 1 d PDU A 2
H18D H 0.2112 -0.0782 0.2620 0.063 Uiso 0.095(2) 1 calc PR A 2
N5D N 0.226(2) 0.3005(12) 0.2575(7) 0.035(11) Uiso 0.095(2) 1 d PDU A 2
N6D N 0.2828(17) 0.2990(8) 0.2053(6) 0.038(11) Uiso 0.095(2) 1 d PDU A 2
C19D C 0.257(5) 0.360(2) 0.2909(17) 0.055(12) Uiso 0.095(2) 1 d PDU A 2
H19D H 0.2257 0.3741 0.3272 0.066 Uiso 0.095(2) 1 calc PR A 2
C20D C 0.339(4) 0.3959(18) 0.2632(14) 0.048(11) Uiso 0.095(2) 1 d PDU A 2
H20D H 0.3800 0.4365 0.2778 0.058 Uiso 0.095(2) 1 calc PR A 2
C21D C 0.350(3) 0.3590(12) 0.2082(10) 0.040(11) Uiso 0.095(2) 1 d PDU A 2
C22D C 0.413(3) 0.3833(12) 0.1569(13) 0.049(11) Uiso 0.095(2) 1 d PDU A 2
C23D C 0.479(5) 0.336(2) 0.126(2) 0.049(11) Uiso 0.095(2) 1 d PDU A 2
H23D H 0.4848 0.2877 0.1388 0.059 Uiso 0.095(2) 1 calc PR A 2
C24D C 0.538(5) 0.358(3) 0.077(2) 0.061(12) Uiso 0.095(2) 1 d PDU A 2
H24D H 0.5759 0.3250 0.0546 0.073 Uiso 0.095(2) 1 calc PR A 2
C25D C 0.539(7) 0.431(3) 0.062(3) 0.09(4) Uiso 0.095(2) 1 d PD A 2
H25D H 0.5811 0.4468 0.0306 0.105 Uiso 0.095(2) 1 calc PR A 2
C26D C 0.478(6) 0.479(2) 0.095(3) 0.09(4) Uiso 0.095(2) 1 d PD A 2
H26D H 0.4819 0.5279 0.0860 0.110 Uiso 0.095(2) 1 calc PR A 2
C27D C 0.412(5) 0.4556(16) 0.140(2) 0.07(3) Uiso 0.095(2) 1 d PD A 2
H27D H 0.3668 0.4884 0.1597 0.088 Uiso 0.095(2) 1 calc PR A 2
B1D B 0.130(2) 0.2482(12) 0.2723(6) 0.043(11) Uiso 0.095(2) 1 d PDU A 2
H1DA H 0.1014 0.2620 0.3164 0.052 Uiso 0.095(2) 1 calc PR A 2

loop_
_atom_site_aniso_label
_atom_site_aniso_U_11
_atom_site_aniso_U_22
_atom_site_aniso_U_33
_atom_site_aniso_U_23
_atom_site_aniso_U_13
_atom_site_aniso_U_12
Nd1 0.0304(3) 0.0341(2) 0.0280(2) -0.00350(18) 0.0091(2) 0.0022(2)
N1A 0.036(4) 0.051(4) 0.036(3) -0.008(3) 0.012(3) 0.002(3)
N2A 0.026(3) 0.041(3) 0.041(3) -0.003(3) 0.008(3) 0.003(2)
C1A 0.047(5) 0.081(6) 0.053(5) -0.017(5) 0.021(4) 0.010(4)
C2A 0.036(4) 0.082(7) 0.052(5) 0.004(5) 0.006(4) 0.009(5)
C3A 0.039(4) 0.036(4) 0.049(4) 0.003(3) 0.013(3) 0.000(3)
C4A 0.041(4) 0.035(4) 0.049(4) 0.009(3) 0.003(3) 0.006(3)
C5A 0.048(5) 0.081(6) 0.041(4) -0.007(4) 0.004(4) 0.008(4)
C6A 0.060(6) 0.099(7) 0.044(5) -0.005(5) 0.004(4) 0.007(5)
C7A 0.098(8) 0.090(8) 0.047(5) 0.004(5) 0.005(5) 0.015(6)
C8A 0.091(8) 0.154(13) 0.063(6) 0.011(7) -0.017(6) 0.056(7)
C9A 0.065(6) 0.135(11) 0.063(6) 0.006(6) 0.008(5) 0.042(6)
N3A 0.042(4) 0.043(3) 0.033(3) -0.006(3) 0.010(3) 0.001(3)
N4A 0.036(3) 0.035(3) 0.032(3) 0.000(2) 0.008(2) 0.000(2)
C10A 0.055(6) 0.054(5) 0.037(4) 0.005(3) 0.022(4) 0.001(4)
C11A 0.064(7) 0.050(5) 0.051(5) 0.018(4) 0.012(4) -0.002(5)
C12A 0.040(4) 0.034(4) 0.042(4) 0.008(3) 0.009(3) -0.009(3)
C13A 0.034(4) 0.036(4) 0.044(4) 0.002(3) 0.005(3) -0.002(3)
C14A 0.046(5) 0.036(4) 0.062(5) 0.006(4) 0.011(4) 0.012(3)
C15A 0.065(6) 0.053(5) 0.060(6) -0.002(4) 0.020(6) 0.009(4)
C16A 0.058(7) 0.041(4) 0.080(7) -0.007(4) 0.009(6) 0.009(4)
C17A 0.062(7) 0.031(4) 0.081(7) 0.002(4) 0.001(5) -0.003(4)
C18A 0.053(6) 0.046(4) 0.059(5) 0.004(4) 0.009(5) -0.001(4)
N5A 0.041(4) 0.037(3) 0.037(3) -0.005(3) 0.011(3) 0.005(3)
N6A 0.041(3) 0.040(3) 0.038(3) -0.009(3) 0.008(3) 0.000(3)
C19A 0.046(5) 0.062(5) 0.041(4) -0.019(4) 0.004(4) -0.004(4)
C20A 0.050(5) 0.057(5) 0.055(5) -0.027(4) 0.006(4) -0.009(4)
C21A 0.031(4) 0.043(4) 0.044(4) -0.009(3) 0.004(3) 0.001(3)
C22A 0.043(4) 0.040(4) 0.051(5) -0.007(3) -0.001(4) -0.005(3)
C23A 0.045(5) 0.048(4) 0.054(5) 0.002(4) 0.005(4) -0.007(4)
C24A 0.051(5) 0.074(6) 0.064(6) -0.006(5) 0.022(5) -0.004(4)
C25A 0.077(8) 0.088(8) 0.102(10) 0.027(7) 0.039(8) -0.022(6)
C26A 0.079(8) 0.055(6) 0.139(11) 0.017(6) 0.030(9) -0.018(6)
C27A 0.059(6) 0.038(5) 0.097(8) -0.009(4) 0.013(6) -0.004(4)
B1A 0.040(5) 0.045(5) 0.041(5) -0.007(4) 0.018(4) 0.003(4)
N1B 0.034(4) 0.066(4) 0.033(3) -0.007(3) 0.016(3) 0.009(3)
N2B 0.039(4) 0.045(3) 0.034(3) -0.004(3) 0.016(3) 0.004(3)
C1B 0.051(5) 0.092(6) 0.047(5) -0.015(4) 0.024(4) 0.012(5)
C2B 0.038(5) 0.087(7) 0.059(5) -0.009(4) 0.011(4) 0.018(4)
C3B 0.032(4) 0.039(4) 0.050(4) 0.000(3) 0.013(3) 0.000(3)
C4B 0.038(4) 0.028(3) 0.048(4) -0.001(3) 0.011(3) -0.004(3)
C5B 0.032(4) 0.034(4) 0.037(4) -0.007(3) 0.009(3) -0.001(3)
C6B 0.040(5) 0.049(4) 0.041(4) -0.008(4) 0.004(3) 0.003(4)
C7B 0.059(6) 0.052(5) 0.036(4) -0.005(3) -0.001(4) 0.006(4)
C8B 0.045(5) 0.059(6) 0.048(5) 0.000(4) -0.004(4) 0.007(4)
C9B 0.036(4) 0.061(8) 0.050(5) -0.006(4) 0.007(4) 0.010(4)
N3B 0.054(4) 0.060(4) 0.035(3) 0.004(3) 0.015(3) -0.003(3)
N4B 0.037(4) 0.049(4) 0.039(3) 0.006(3) 0.009(3) 0.002(3)
C10B 0.084(7) 0.087(6) 0.040(5) 0.018(4) 0.024(4) -0.013(5)
C11B 0.079(7) 0.065(6) 0.054(5) 0.026(4) 0.010(5) -0.010(5)
C12B 0.044(5) 0.052(4) 0.059(5) 0.016(4) 0.005(4) -0.004(4)
C13B 0.078(6) 0.044(4) 0.092(6) 0.019(4) 0.025(5) -0.005(4)
C14B 0.066(5) 0.057(4) 0.073(5) 0.009(4) 0.013(4) 0.013(4)
C15B 0.091(6) 0.073(5) 0.104(7) 0.002(5) 0.026(5) 0.005(5)
C16B 0.146(8) 0.088(7) 0.156(8) 0.004(7) 0.064(7) 0.029(7)
C17B 0.190(9) 0.079(6) 0.185(9) 0.019(7) 0.074(8) 0.039(7)
C18B 0.162(8) 0.081(6) 0.150(8) 0.025(6) 0.072(7) 0.018(6)
N5B 0.054(4) 0.058(4) 0.027(3) -0.011(3) 0.000(3) 0.005(3)
N6B 0.042(4) 0.043(3) 0.036(3) -0.008(3) 0.004(3) 0.001(3)
C19B 0.068(6) 0.072(5) 0.040(4) -0.024(4) 0.000(4) 0.008(5)
C20B 0.066(6) 0.052(5) 0.052(5) -0.022(4) -0.007(5) -0.006(4)
C21B 0.034(4) 0.041(4) 0.047(4) -0.007(3) -0.004(3) 0.001(3)
C22B 0.034(4) 0.036(4) 0.060(5) -0.011(3) -0.005(4) 0.001(3)
C23B 0.045(5) 0.049(5) 0.076(6) -0.021(4) 0.008(4) -0.007(4)
C24B 0.049(6) 0.075(6) 0.085(6) -0.034(5) 0.018(5) -0.006(5)
C25B 0.043(6) 0.111(8) 0.090(7) 0.002(6) 0.009(5) -0.017(6)
C26B 0.062(7) 0.063(6) 0.132(9) 0.018(6) 0.014(7) -0.010(5)
C27B 0.055(6) 0.048(5) 0.094(7) -0.004(5) 0.014(5) 0.001(5)
B1B 0.053(6) 0.075(6) 0.033(5) -0.007(4) 0.014(4) 0.005(5)
Nd1A 0.040(3) 0.046(3) 0.057(3) -0.006(2) -0.005(3) 0.009(2)

loop_
_atom_type_symbol
_atom_type_description
_atom_type_scat_dispersion_real
_atom_type_scat_dispersion_imag
_atom_type_scat_source
C C 0.0033 0.0016 'International Tables Vol C Tables 4.2.6.8 and 6.1.1.4'
H H 0.0000 0.0000 'International Tables Vol C Tables 4.2.6.8 and 6.1.1.4'
B B 0.0013 0.0007 'International Tables Vol C Tables 4.2.6.8 and 6.1.1.4'
N N 0.0061 0.0033 'International Tables Vol C Tables 4.2.6.8 and 6.1.1.4'
Nd Nd -0.1943 3.0179 'International Tables Vol C Tables 4.2.6.8 and 6.1.1.4'

loop_
_geom_angle_atom_site_label_1
_geom_angle_atom_site_label_2
_geom_angle_atom_site_label_3
_geom_angle
N2B Nd1 N6A 120.81(18)
N2B Nd1 N4A 118.67(18)
N6A Nd1 N4A 84.73(17)
N2B Nd1 C5B 64.09(19)
N6A Nd1 C5B 74.85(19)
N4A Nd1 C5B 73.12(19)
N2B Nd1 N6B 72.85(18)
N6A Nd1 N6B 163.0(2)
N4A Nd1 N6B 97.51(17)
C5B Nd1 N6B 121.94(18)
N2B Nd1 N4B 73.25(17)
N6A Nd1 N4B 99.04(18)
N4A Nd1 N4B 163.47(18)
C5B Nd1 N4B 123.4(2)
N6B Nd1 N4B 74.29(17)
N2B Nd1 N2A 162.18(18)
N6A Nd1 N2A 70.02(17)
N4A Nd1 N2A 74.41(16)
C5B Nd1 N2A 133.63(18)
N6B Nd1 N2A 94.29(16)
N4B Nd1 N2A 91.65(17)
C1A N1A N2A 108.6(6)
C1A N1A B1A 125.9(6)
N2A N1A B1A 125.5(6)
C3A N2A N1A 105.8(5)
C3A N2A Nd1 143.3(5)
N1A N2A Nd1 110.8(4)
N1A C1A C2A 110.3(7)
N1A C1A H1A 124.9
C2A C1A H1A 124.9
C1A C2A C3A 105.7(7)
C1A C2A H2A 127.1
C3A C2A H2A 127.1
N2A C3A C2A 109.6(6)
N2A C3A C4A 123.6(6)
C2A C3A C4A 126.8(7)
C5A C4A C9A 116.3(7)
C5A C4A C3A 123.2(7)
C9A C4A C3A 120.5(7)
C4A C5A C6A 121.9(8)
C4A C5A H5A 119.1
C6A C5A H5A 119.1
C7A C6A C5A 120.5(9)
C7A C6A H6A 119.8
C5A C6A H6A 119.8
C6A C7A C8A 119.3(9)
C6A C7A H7A 120.4
C8A C7A H7A 120.4
C7A C8A C9A 120.1(9)
C7A C8A H8A 119.9
C9A C8A H8A 119.9
C4A C9A C8A 121.9(9)
C4A C9A H9A 119.1
C8A C9A H9A 119.1
C10A N3A N4A 109.4(6)
C10A N3A B1A 124.8(6)
N4A N3A B1A 125.6(6)
C12A N4A N3A 105.9(5)
C12A N4A Nd1 137.0(4)
N3A N4A Nd1 116.5(4)
N3A C10A C11A 109.0(6)
N3A C10A H10A 125.5
C11A C10A H10A 125.5
C10A C11A C12A 105.4(6)
C10A C11A H11A 127.3
C12A C11A H11A 127.3
N4A C12A C11A 110.2(6)
N4A C12A C13A 123.4(6)
C11A C12A C13A 126.3(6)
C18A C13A C14A 116.7(7)
C18A C13A C12A 121.5(7)
C14A C13A C12A 121.8(6)
C15A C14A C13A 121.2(7)
C15A C14A H14A 119.4
C13A C14A H14A 119.4
C16A C15A C14A 120.0(8)
C16A C15A H15A 120.0
C14A C15A H15A 120.0
C17A C16A C15A 119.6(8)
C17A C16A H16A 120.2
C15A C16A H16A 120.2
C16A C17A C18A 121.0(7)
C16A C17A H17A 119.5
C18A C17A H17A 119.5
C17A C18A C13A 121.4(7)
C17A C18A H18A 119.3
C13A C18A H18A 119.3
C19A N5A N6A 108.3(6)
C19A N5A B1A 126.6(6)
N6A N5A B1A 124.0(5)
C21A N6A N5A 106.6(6)
C21A N6A Nd1 135.2(5)
N5A N6A Nd1 116.7(4)
N5A C19A C20A 109.8(7)
N5A C19A H19A 125.1
C20A C19A H19A 125.1
C19A C20A C21A 105.1(6)
C19A C20A H20A 127.4
C21A C20A H20A 127.4
N6A C21A C20A 110.2(7)
N6A C21A C22A 121.4(6)
C20A C21A C22A 128.4(6)
C23A C22A C27A 118.8(8)
C23A C22A C21A 120.6(6)
C27A C22A C21A 120.6(7)
C22A C23A C24A 121.4(7)
C22A C23A H23A 119.3
C24A C23A H23A 119.3
C23A C24A C25A 119.7(9)
C23A C24A H24A 120.2
C25A C24A H24A 120.2
C26A C25A C24A 118.6(9)
C26A C25A H25A 120.7
C24A C25A H25A 120.7
C25A C26A C27A 123.3(9)
C25A C26A H26A 118.3
C27A C26A H26A 118.3
C26A C27A C22A 118.1(9)
C26A C27A H27A 120.9
C22A C27A H27A 120.9
N1A B1A N5A 111.0(6)
N1A B1A N3A 111.3(6)
N5A B1A N3A 113.4(6)
N1A B1A H1AA 106.9
N5A B1A H1AA 106.9
N3A B1A H1AA 106.9
C1B N1B N2B 108.8(6)
C1B N1B B1B 130.8(6)
N2B N1B B1B 120.4(6)
C3B N2B N1B 107.8(6)
C3B N2B Nd1 124.3(4)
N1B N2B Nd1 127.9(4)
N1B C1B C2B 108.5(6)
N1B C1B H1B 125.8
C2B C1B H1B 125.8
C1B C2B C3B 106.8(7)
C1B C2B H2B 126.6
C3B C2B H2B 126.6
N2B C3B C2B 108.2(6)
N2B C3B C4B 116.6(6)
C2B C3B C4B 135.2(7)
C9B C4B C5B 122.7(7)
C9B C4B C3B 121.7(7)
C5B C4B C3B 115.6(6)
C6B C5B C4B 113.6(6)
C6B C5B Nd1 127.0(5)
C4B C5B Nd1 119.4(5)
C7B C6B C5B 123.5(7)
C7B C6B H6B 118.3
C5B C6B H6B 118.3
C8B C7B C6B 120.3(7)
C8B C7B H7B 119.9
C6B C7B H7B 119.9
C9B C8B C7B 118.8(7)
C9B C8B H8B 120.6
C7B C8B H8B 120.6
C8B C9B C4B 121.1(8)
C8B C9B H9B 119.5
C4B C9B H9B 119.5
C10B N3B N4B 110.4(7)
C10B N3B B1B 122.7(7)
N4B N3B B1B 126.9(6)
C12B N4B N3B 104.2(6)
C12B N4B Nd1 139.6(5)
N3B N4B Nd1 115.8(4)
N3B C10B C11B 108.4(7)
N3B C10B H10B 125.8
C11B C10B H10B 125.8
C10B C11B C12B 106.1(7)
C10B C11B H11B 127.0
C12B C11B H11B 127.0
N4B C12B C11B 110.9(8)
N4B C12B C13B 123.6(7)
C11B C12B C13B 125.3(8)
C14B C13B C18B 117.2(9)
C14B C13B C12B 124.9(7)
C18B C13B C12B 117.8(9)
C13B C14B C15B 123.9(9)
C13B C14B H14B 118.1
C15B C14B H14B 118.1
C16B C15B C14B 119.5(11)
C16B C15B H15B 120.3
C14B C15B H15B 120.3
C17B C16B C15B 118.5(12)
C17B C16B H16B 120.8
C15B C16B H16B 120.8
C16B C17B C18B 123.4(13)
C16B C17B H17B 118.3
C18B C17B H17B 118.3
C13B C18B C17B 117.5(12)
C13B C18B H18B 121.2
C17B C18B H18B 121.2
C19B N5B N6B 109.9(6)
C19B N5B B1B 124.2(7)
N6B N5B B1B 125.3(6)
C21B N6B N5B 105.4(6)
C21B N6B Nd1 134.4(5)
N5B N6B Nd1 119.4(4)
N5B C19B C20B 109.0(7)
N5B C19B H19B 125.5
C20B C19B H19B 125.5
C19B C20B C21B 105.2(7)
C19B C20B H20B 127.4
C21B C20B H20B 127.4
N6B C21B C20B 110.4(7)
N6B C21B C22B 123.0(7)
C20B C21B C22B 126.5(7)
C23B C22B C27B 118.6(8)
C23B C22B C21B 121.2(7)
C27B C22B C21B 120.2(7)
C24B C23B C22B 121.2(8)
C24B C23B H23B 119.4
C22B C23B H23B 119.4
C25B C24B C23B 119.9(9)
C25B C24B H24B 120.1
C23B C24B H24B 120.1
C26B C25B C24B 119.2(9)
C26B C25B H25B 120.4
C24B C25B H25B 120.4
C25B C26B C27B 121.3(9)
C25B C26B H26B 119.4
C27B C26B H26B 119.4
C26B C27B C22B 119.8(9)
C26B C27B H27B 120.1
C22B C27B H27B 120.1
N1B B1B N5B 110.6(6)
N1B B1B N3B 108.9(6)
N5B B1B N3B 110.5(6)
N1B B1B H1BA 108.9
N5B B1B H1BA 108.9
N3B B1B H1BA 108.9
N2D Nd1A N6C 120.8(2)
N2D Nd1A N4C 118.68(19)
N6C Nd1A N4C 84.72(18)
N2D Nd1A C5D 64.09(19)
N6C Nd1A C5D 74.9(2)
N4C Nd1A C5D 73.1(2)
N2D Nd1A N6D 72.85(18)
N6C Nd1A N6D 163.0(2)
N4C Nd1A N6D 97.52(18)
C5D Nd1A N6D 121.9(2)
N2D Nd1A N4D 73.25(18)
N6C Nd1A N4D 99.04(19)
N4C Nd1A N4D 163.5(2)
C5D Nd1A N4D 123.4(2)
N6D Nd1A N4D 74.29(18)
N2D Nd1A N2C 162.18(19)
N6C Nd1A N2C 70.02(17)
N4C Nd1A N2C 74.41(17)
C5D Nd1A N2C 133.64(19)
N6D Nd1A N2C 94.29(17)
N4D Nd1A N2C 91.65(17)
C1C N1C N2C 108.6(6)
C1C N1C B1C 125.9(6)
N2C N1C B1C 125.5(6)
C3C N2C N1C 105.8(5)
C3C N2C Nd1A 143.2(5)
N1C N2C Nd1A 110.8(4)
N1C C1C C2C 110.2(7)
N1C C1C H1C 124.9
C2C C1C H1C 124.9
C1C C2C C3C 105.7(7)
C1C C2C H2C 127.1
C3C C2C H2C 127.1
N2C C3C C2C 109.5(7)
N2C C3C C4C 123.4(7)
C2C C3C C4C 126.8(7)
C5C C4C C9C 116.2(8)
C5C C4C C3C 123.1(7)
C9C C4C C3C 120.4(7)
C4C C5C C6C 121.8(8)
C4C C5C H5C 119.1
C6C C5C H5C 119.1
C7C C6C C5C 120.4(9)
C7C C6C H6C 119.8
C5C C6C H6C 119.8
C6C C7C C8C 119.2(9)
C6C C7C H7C 120.4
C8C C7C H7C 120.4
C7C C8C C9C 120.1(10)
C7C C8C H8C 120.0
C9C C8C H8C 120.0
C4C C9C C8C 121.8(9)
C4C C9C H9C 119.1
C8C C9C H9C 119.1
C10C N3C N4C 109.2(6)
C10C N3C B1C 124.6(6)
N4C N3C B1C 125.5(6)
C12C N4C N3C 105.9(5)
C12C N4C Nd1A 137.1(5)
N3C N4C Nd1A 116.6(4)
N3C C10C C11C 108.9(7)
N3C C10C H10C 125.6
C11C C10C H10C 125.6
C10C C11C C12C 105.4(7)
C10C C11C H11C 127.3
C12C C11C H11C 127.3
N4C C12C C11C 110.2(6)
N4C C12C C13C 123.3(6)
C11C C12C C13C 126.2(7)
C18C C13C C14C 116.6(7)
C18C C13C C12C 121.4(7)
C14C C13C C12C 121.7(6)
C15C C14C C13C 121.1(7)
C15C C14C H14C 119.4
C13C C14C H14C 119.4
C16C C15C C14C 119.9(8)
C16C C15C H15C 120.1
C14C C15C H15C 120.1
C17C C16C C15C 119.5(8)
C17C C16C H16C 120.2
C15C C16C H16C 120.2
C16C C17C C18C 120.9(8)
C16C C17C H17C 119.5
C18C C17C H17C 119.5
C17C C18C C13C 121.4(8)
C17C C18C H18C 119.3
C13C C18C H18C 119.3
C19C N5C N6C 108.3(6)
C19C N5C B1C 126.6(6)
N6C N5C B1C 123.9(6)
C21C N6C N5C 106.7(6)
C21C N6C Nd1A 135.2(5)
N5C N6C Nd1A 116.7(4)
N5C C19C C20C 109.8(7)
N5C C19C H19C 125.1
C20C C19C H19C 125.1
C19C C20C C21C 105.1(6)
C19C C20C H20C 127.4
C21C C20C H20C 127.4
N6C C21C C20C 110.2(7)
N6C C21C C22C 121.3(7)
C20C C21C C22C 128.3(7)
C23C C22C C27C 118.7(8)
C23C C22C C21C 120.5(7)
C27C C22C C21C 120.5(7)
C22C C23C C24C 121.3(8)
C22C C23C H23C 119.3
C24C C23C H23C 119.3
C23C C24C C25C 119.6(9)
C23C C24C H24C 120.2
C25C C24C H24C 120.2
C26C C25C C24C 118.5(9)
C26C C25C H25C 120.7
C24C C25C H25C 120.7
C25C C26C C27C 123.3(9)
C25C C26C H26C 118.4
C27C C26C H26C 118.4
C26C C27C C22C 118.1(9)
C26C C27C H27C 121.0
C22C C27C H27C 121.0
N1C B1C N5C 111.0(6)
N1C B1C N3C 111.3(6)
N5C B1C N3C 113.4(6)
N1C B1C H1CA 106.9
N5C B1C H1CA 106.9
N3C B1C H1CA 106.9
C1D N1D N2D 108.7(6)
C1D N1D B1D 130.8(6)
N2D N1D B1D 120.4(6)
C3D N2D N1D 107.7(6)
C3D N2D Nd1A 124.3(4)
N1D N2D Nd1A 127.9(4)
N1D C1D C2D 108.5(7)
N1D C1D H1D 125.8
C2D C1D H1D 125.8
C1D C2D C3D 106.8(7)
C1D C2D H2D 126.6
C3D C2D H2D 126.6
N2D C3D C2D 108.1(6)
N2D C3D C4D 116.6(6)
C2D C3D C4D 135.2(7)
C9D C4D C5D 122.7(7)
C9D C4D C3D 121.7(7)
C5D C4D C3D 115.6(6)
C6D C5D C4D 113.5(7)
C6D C5D Nd1A 126.9(5)
C4D C5D Nd1A 119.3(5)
C7D C6D C5D 123.5(7)
C7D C6D H6D 118.3
C5D C6D H6D 118.3
C8D C7D C6D 120.2(7)
C8D C7D H7D 119.9
C6D C7D H7D 119.9
C9D C8D C7D 118.8(7)
C9D C8D H8D 120.6
C7D C8D H8D 120.6
C8D C9D C4D 121.1(8)
C8D C9D H9D 119.5
C4D C9D H9D 119.5
C10D N3D N4D 110.4(7)
C10D N3D B1D 122.7(7)
N4D N3D B1D 126.9(6)
C12D N4D N3D 104.2(6)
C12D N4D Nd1A 139.6(5)
N3D N4D Nd1A 115.8(4)
N3D C10D C11D 108.4(8)
N3D C10D H10D 125.8
C11D C10D H10D 125.8
C10D C11D C12D 106.1(7)
C10D C11D H11D 127.0
C12D C11D H11D 127.0
N4D C12D C11D 110.9(8)
N4D C12D C13D 123.6(7)
C11D C12D C13D 125.3(8)
C14D C13D C18D 117.2(9)
C14D C13D C12D 124.9(8)
C18D C13D C12D 117.8(9)
C13D C14D C15D 123.9(9)
C13D C14D H14D 118.1
C15D C14D H14D 118.1
C16D C15D C14D 119.5(11)
C16D C15D H15D 120.3
C14D C15D H15D 120.3
C17D C16D C15D 118.5(12)
C17D C16D H16D 120.8
C15D C16D H16D 120.8
C16D C17D C18D 123.3(13)
C16D C17D H17D 118.3
C18D C17D H17D 118.3
C13D C18D C17D 117.5(12)
C13D C18D H18D 121.2
C17D C18D H18D 121.2
C19D N5D N6D 109.9(7)
C19D N5D B1D 124.3(7)
N6D N5D B1D 125.3(6)
C21D N6D N5D 105.4(6)
C21D N6D Nd1A 134.4(5)
N5D N6D Nd1A 119.3(4)
N5D C19D C20D 109.0(7)
N5D C19D H19D 125.5
C20D C19D H19D 125.5
C19D C20D C21D 105.1(7)
C19D C20D H20D 127.4
C21D C20D H20D 127.4
N6D C21D C20D 110.3(7)
N6D C21D C22D 123.0(7)
C20D C21D C22D 126.4(7)
C23D C22D C27D 118.6(8)
C23D C22D C21D 121.1(7)
C27D C22D C21D 120.2(7)
C24D C23D C22D 121.1(8)
C24D C23D H23D 119.4
C22D C23D H23D 119.4
C25D C24D C23D 119.8(9)
C25D C24D H24D 120.1
C23D C24D H24D 120.1
C26D C25D C24D 119.2(10)
C26D C25D H25D 120.4
C24D C25D H25D 120.4
C25D C26D C27D 121.2(9)
C25D C26D H26D 119.4
C27D C26D H26D 119.4
C26D C27D C22D 119.8(9)
C26D C27D H27D 120.1
C22D C27D H27D 120.1
N1D B1D N5D 110.6(7)
N1D B1D N3D 108.9(7)
N5D B1D N3D 110.5(7)
N1D B1D H1DA 108.9
N5D B1D H1DA 108.9
N3D B1D H1DA 108.9

loop_
_geom_bond_atom_site_label_1
_geom_bond_atom_site_label_2
_geom_bond_distance
Nd1 N2B 2.487(6)
Nd1 N6A 2.529(5)
Nd1 N4A 2.564(5)
Nd1 C5B 2.569(7)
Nd1 N6B 2.646(6)
Nd1 N4B 2.722(6)
Nd1 N2A 2.868(5)
N1A C1A 1.341(9)
N1A N2A 1.372(7)
N1A B1A 1.514(10)
N2A C3A 1.365(8)
C1A C2A 1.343(10)
C1A H1A 0.9300
C2A C3A 1.383(10)
C2A H2A 0.9300
C3A C4A 1.474(9)
C4A C5A 1.363(10)
C4A C9A 1.365(11)
C5A C6A 1.372(10)
C5A H5A 0.9300
C6A C7A 1.332(12)
C6A H6A 0.9300
C7A C8A 1.355(14)
C7A H7A 0.9300
C8A C9A 1.369(12)
C8A H8A 0.9300
C9A H9A 0.9300
N3A C10A 1.339(8)
N3A N4A 1.367(7)
N3A B1A 1.543(10)
N4A C12A 1.345(8)
C10A C11A 1.362(10)
C10A H10A 0.9300
C11A C12A 1.381(10)
C11A H11A 0.9300
C12A C13A 1.463(9)
C13A C18A 1.389(10)
C13A C14A 1.402(10)
C14A C15A 1.384(10)
C14A H14A 0.9300
C15A C16A 1.370(10)
C15A H15A 0.9300
C16A C17A 1.362(11)
C16A H16A 0.9300
C17A C18A 1.368(10)
C17A H17A 0.9300
C18A H18A 0.9300
N5A C19A 1.344(8)
N5A N6A 1.376(8)
N5A B1A 1.535(10)
N6A C21A 1.327(8)
C19A C20A 1.349(11)
C19A H19A 0.9300
C20A C21A 1.394(10)
C20A H20A 0.9300
C21A C22A 1.491(10)
C22A C23A 1.369(10)
C22A C27A 1.399(10)
C23A C24A 1.373(11)
C23A H23A 0.9300
C24A C25A 1.375(12)
C24A H24A 0.9300
C25A C26A 1.350(14)
C25A H25A 0.9300
C26A C27A 1.364(13)
C26A H26A 0.9300
C27A H27A 0.9300
B1A H1AA 1.0700
N1B C1B 1.333(9)
N1B N2B 1.353(7)
N1B B1B 1.503(10)
N2B C3B 1.350(8)
C1B C2B 1.364(10)
C1B H1B 0.9300
C2B C3B 1.368(10)
C2B H2B 0.9300
C3B C4B 1.468(9)
C4B C9B 1.384(10)
C4B C5B 1.415(9)
C5B C6B 1.395(9)
C6B C7B 1.393(10)
C6B H6B 0.9300
C7B C8B 1.365(11)
C7B H7B 0.9300
C8B C9B 1.360(10)
C8B H8B 0.9300
C9B H9B 0.9300
N3B C10B 1.345(9)
N3B N4B 1.381(8)
N3B B1B 1.554(11)
N4B C12B 1.362(9)
C10B C11B 1.358(12)
C10B H10B 0.9300
C11B C12B 1.375(11)
C11B H11B 0.9300
C12B C13B 1.475(12)
C13B C14B 1.335(12)
C13B C18B 1.413(13)
C14B C15B 1.394(12)
C14B H14B 0.9300
C15B C16B 1.365(15)
C15B H15B 0.9300
C16B C17B 1.327(17)
C16B H16B 0.9300
C17B C18B 1.424(16)
C17B H17B 0.9300
C18B H18B 0.9300
N5B C19B 1.347(9)
N5B N6B 1.361(8)
N5B B1B 1.542(11)
N6B C21B 1.355(8)
C19B C20B 1.356(11)
C19B H19B 0.9300
C20B C21B 1.389(10)
C20B H20B 0.9300
C21B C22B 1.460(10)
C22B C23B 1.379(10)
C22B C27B 1.383(10)
C23B C24B 1.373(11)
C23B H23B 0.9300
C24B C25B 1.372(13)
C24B H24B 0.9300
C25B C26B 1.370(14)
C25B H25B 0.9300
C26B C27B 1.372(13)
C26B H26B 0.9300
C27B H27B 0.9300
B1B H1BA 1.0700
Nd1A N2D 2.487(6)
Nd1A N6C 2.529(6)
Nd1A N4C 2.563(6)
Nd1A C5D 2.569(7)
Nd1A N6D 2.646(6)
Nd1A N4D 2.722(6)
Nd1A N2C 2.868(6)
N1C C1C 1.341(9)
N1C N2C 1.372(7)
N1C B1C 1.514(10)
N2C C3C 1.365(8)
C1C C2C 1.343(10)
C1C H1C 0.9300
C2C C3C 1.383(10)
C2C H2C 0.9300
C3C C4C 1.474(10)
C4C C5C 1.363(10)
C4C C9C 1.365(11)
C5C C6C 1.373(10)
C5C H5C 0.9300
C6C C7C 1.332(12)
C6C H6C 0.9300
C7C C8C 1.355(14)
C7C H7C 0.9300
C8C C9C 1.369(12)
C8C H8C 0.9300
C9C H9C 0.9300
N3C C10C 1.340(9)
N3C N4C 1.367(7)
N3C B1C 1.543(10)
N4C C12C 1.345(8)
C10C C11C 1.362(10)
C10C H10C 0.9300
C11C C12C 1.382(10)
C11C H11C 0.9300
C12C C13C 1.463(9)
C13C C18C 1.390(10)
C13C C14C 1.402(10)
C14C C15C 1.384(10)
C14C H14C 0.9300
C15C C16C 1.370(11)
C15C H15C 0.9300
C16C C17C 1.362(11)
C16C H16C 0.9300
C17C C18C 1.368(10)
C17C H17C 0.9300
C18C H18C 0.9300
N5C C19C 1.344(8)
N5C N6C 1.376(8)
N5C B1C 1.535(10)
N6C C21C 1.327(8)
C19C C20C 1.349(11)
C19C H19C 0.9300
C20C C21C 1.394(10)
C20C H20C 0.9300
C21C C22C 1.491(10)
C22C C23C 1.370(10)
C22C C27C 1.399(10)
C23C C24C 1.373(11)
C23C H23C 0.9300
C24C C25C 1.375(12)
C24C H24C 0.9300
C25C C26C 1.350(14)
C25C H25C 0.9300
C26C C27C 1.364(13)
C26C H26C 0.9300
C27C H27C 0.9300
B1C H1CA 1.0700
N1D C1D 1.333(9)
N1D N2D 1.353(7)
N1D B1D 1.503(10)
N2D C3D 1.350(8)
C1D C2D 1.365(10)
C1D H1D 0.9300
C2D C3D 1.368(10)
C2D H2D 0.9300
C3D C4D 1.468(9)
C4D C9D 1.384(10)
C4D C5D 1.415(9)
C5D C6D 1.395(9)
C6D C7D 1.393(10)
C6D H6D 0.9300
C7D C8D 1.365(11)
C7D H7D 0.9300
C8D C9D 1.360(10)
C8D H8D 0.9300
C9D H9D 0.9300
N3D C10D 1.345(9)
N3D N4D 1.381(8)
N3D B1D 1.554(11)
N4D C12D 1.362(9)
C10D C11D 1.358(12)
C10D H10D 0.9300
C11D C12D 1.375(11)
C11D H11D 0.9300
C12D C13D 1.475(12)
C13D C14D 1.335(12)
C13D C18D 1.413(13)
C14D C15D 1.394(12)
C14D H14D 0.9300
C15D C16D 1.365(15)
C15D H15D 0.9300
C16D C17D 1.327(17)
C16D H16D 0.9300
C17D C18D 1.424(16)
C17D H17D 0.9300
C18D H18D 0.9300
N5D C19D 1.347(9)
N5D N6D 1.361(8)
N5D B1D 1.542(11)
N6D C21D 1.355(8)
C19D C20D 1.356(11)
C19D H19D 0.9300
C20D C21D 1.389(10)
C20D H20D 0.9300
C21D C22D 1.460(10)
C22D C23D 1.379(10)
C22D C27D 1.383(10)
C23D C24D 1.373(11)
C23D H23D 0.9300
C24D C25D 1.372(13)
C24D H24D 0.9300
C25D C26D 1.370(14)
C25D H25D 0.9300
C26D C27D 1.372(13)
C26D H26D 0.9300
C27D H27D 0.9300
B1D H1DA 1.0700

loop_
_geom_torsion_atom_site_label_1
_geom_torsion_atom_site_label_2
_geom_torsion_atom_site_label_3
_geom_torsion_atom_site_label_4
_geom_torsion
C1A N1A N2A C3A -0.4(9)
B1A N1A N2A C3A 179.9(6)
C1A N1A N2A Nd1 -177.5(7)
B1A N1A N2A Nd1 2.9(8)
N2B Nd1 N2A C3A 5.8(11)
N6A Nd1 N2A C3A 136.3(8)
N4A Nd1 N2A C3A -133.7(8)
C5B Nd1 N2A C3A 179.3(7)
N6B Nd1 N2A C3A -37.1(8)
N4B Nd1 N2A C3A 37.3(8)
N2B Nd1 N2A N1A -179.0(5)
N6A Nd1 N2A N1A -48.4(4)
N4A Nd1 N2A N1A 41.5(4)
C5B Nd1 N2A N1A -5.4(5)
N6B Nd1 N2A N1A 138.2(4)
N4B Nd1 N2A N1A -147.5(4)
N2A N1A C1A C2A 0.2(12)
B1A N1A C1A C2A 179.8(9)
N1A C1A C2A C3A 0.1(14)
N1A N2A C3A C2A 0.5(9)
Nd1 N2A C3A C2A 175.9(8)
N1A N2A C3A C4A -179.7(6)
Nd1 N2A C3A C4A -4.3(12)
C1A C2A C3A N2A -0.4(12)
C1A C2A C3A C4A 179.8(9)
N2A C3A C4A C5A 2.8(12)
C2A C3A C4A C5A -177.4(10)
N2A C3A C4A C9A -177.1(9)
C2A C3A C4A C9A 2.7(13)
C9A C4A C5A C6A 1.8(13)
C3A C4A C5A C6A -178.1(8)
C4A C5A C6A C7A -2.9(14)
C5A C6A C7A C8A 1.1(17)
C6A C7A C8A C9A 2(2)
C5A C4A C9A C8A 1.0(16)
C3A C4A C9A C8A -179.1(12)
C7A C8A C9A C4A -3(2)
C10A N3A N4A C12A -0.8(8)
B1A N3A N4A C12A -177.4(7)
C10A N3A N4A Nd1 -173.9(5)
B1A N3A N4A Nd1 9.5(8)
N2B Nd1 N4A C12A -23.8(7)
N6A Nd1 N4A C12A -146.2(7)
C5B Nd1 N4A C12A -70.4(6)
N6B Nd1 N4A C12A 50.8(7)
N4B Nd1 N4A C12A 109.7(8)
N2A Nd1 N4A C12A 143.1(7)
N2B Nd1 N4A N3A 146.5(4)
N6A Nd1 N4A N3A 24.1(4)
C5B Nd1 N4A N3A 99.8(4)
N6B Nd1 N4A N3A -139.0(4)
N4B Nd1 N4A N3A -80.0(8)
N2A Nd1 N4A N3A -46.6(4)
N4A N3A C10A C11A 0.4(9)
B1A N3A C10A C11A 177.0(7)
N3A C10A C11A C12A 0.1(10)
N3A N4A C12A C11A 0.8(8)
Nd1 N4A C12A C11A 171.8(6)
N3A N4A C12A C13A 178.6(7)
Nd1 N4A C12A C13A -10.4(11)
C10A C11A C12A N4A -0.6(10)
C10A C11A C12A C13A -178.3(8)
N4A C12A C13A C18A -163.0(8)
C11A C12A C13A C18A 14.4(12)
N4A C12A C13A C14A 19.0(13)
C11A C12A C13A C14A -163.6(10)
C18A C13A C14A C15A 4.2(13)
C12A C13A C14A C15A -177.7(10)
C13A C14A C15A C16A -3.0(16)
C14A C15A C16A C17A 0.0(17)
C15A C16A C17A C18A 1.7(16)
C16A C17A C18A C13A -0.5(14)
C14A C13A C18A C17A -2.4(12)
C12A C13A C18A C17A 179.4(9)
C19A N5A N6A C21A 0.1(8)
B1A N5A N6A C21A 168.6(6)
C19A N5A N6A Nd1 168.2(5)
B1A N5A N6A Nd1 -23.3(8)
N2B Nd1 N6A C21A 25.8(7)
N4A Nd1 N6A C21A 146.2(7)
C5B Nd1 N6A C21A 72.3(7)
N6B Nd1 N6A C21A -115.3(8)
N4B Nd1 N6A C21A -50.0(7)
N2A Nd1 N6A C21A -138.5(7)
N2B Nd1 N6A N5A -138.0(4)
N4A Nd1 N6A N5A -17.6(5)
C5B Nd1 N6A N5A -91.5(5)
N6B Nd1 N6A N5A 80.8(8)
N4B Nd1 N6A N5A 146.1(5)
N2A Nd1 N6A N5A 57.7(4)
N6A N5A C19A C20A 0.1(9)
B1A N5A C19A C20A -168.1(7)
N5A C19A C20A C21A -0.2(9)
N5A N6A C21A C20A -0.2(8)
Nd1 N6A C21A C20A -165.1(5)
N5A N6A C21A C22A -179.9(6)
Nd1 N6A C21A C22A 15.2(11)
C19A C20A C21A N6A 0.2(9)
C19A C20A C21A C22A 179.9(7)
N6A C21A C22A C23A -33.4(11)
C20A C21A C22A C23A 147.0(8)
N6A C21A C22A C27A 145.5(8)
C20A C21A C22A C27A -34.1(12)
C27A C22A C23A C24A -1.9(12)
C21A C22A C23A C24A 177.0(7)
C22A C23A C24A C25A 0.2(14)
C23A C24A C25A C26A 2.0(17)
C24A C25A C26A C27A -3(2)
C25A C26A C27A C22A 0.9(18)
C23A C22A C27A C26A 1.3(14)
C21A C22A C27A C26A -177.6(9)
C1A N1A B1A N5A -118.6(9)
N2A N1A B1A N5A 61.0(8)
C1A N1A B1A N3A 114.1(10)
N2A N1A B1A N3A -66.3(8)
C19A N5A B1A N1A 113.3(8)
N6A N5A B1A N1A -53.0(8)
C19A N5A B1A N3A -120.6(8)
N6A N5A B1A N3A 73.1(8)
C10A N3A B1A N1A -113.8(8)
N4A N3A B1A N1A 62.3(8)
C10A N3A B1A N5A 120.2(8)
N4A N3A B1A N5A -63.7(8)
C1B N1B N2B C3B -0.3(9)
B1B N1B N2B C3B 178.8(7)
C1B N1B N2B Nd1 179.8(7)
B1B N1B N2B Nd1 -1.1(9)
N6A Nd1 N2B C3B 50.3(6)
N4A Nd1 N2B C3B -51.4(6)
C5B Nd1 N2B C3B -0.8(5)
N6B Nd1 N2B C3B -140.7(6)
N4B Nd1 N2B C3B 141.0(6)
N2A Nd1 N2B C3B 174.1(5)
N6A Nd1 N2B N1B -129.8(5)
N4A Nd1 N2B N1B 128.4(5)
C5B Nd1 N2B N1B 179.1(6)
N6B Nd1 N2B N1B 39.1(5)
N4B Nd1 N2B N1B -39.1(5)
N2A Nd1 N2B N1B -6.1(10)
N2B N1B C1B C2B -0.1(11)
B1B N1B C1B C2B -179.1(9)
N1B C1B C2B C3B 0.4(11)
N1B N2B C3B C2B 0.6(9)
Nd1 N2B C3B C2B -179.5(7)
N1B N2B C3B C4B -179.1(6)
Nd1 N2B C3B C4B 0.8(9)
C1B C2B C3B N2B -0.6(10)
C1B C2B C3B C4B 179.0(9)
N2B C3B C4B C9B -178.3(7)
C2B C3B C4B C9B 2.1(14)
N2B C3B C4B C5B 0.0(9)
C2B C3B C4B C5B -179.7(10)
C9B C4B C5B C6B -1.6(10)
C3B C4B C5B C6B -179.8(6)
C9B C4B C5B Nd1 177.6(6)
C3B C4B C5B Nd1 -0.6(8)
N2B Nd1 C5B C6B 179.7(6)
N6A Nd1 C5B C6B 43.6(6)
N4A Nd1 C5B C6B -45.5(6)
N6B Nd1 C5B C6B -133.8(6)
N4B Nd1 C5B C6B 134.5(6)
N2A Nd1 C5B C6B 1.9(7)
N2B Nd1 C5B C4B 0.7(5)
N6A Nd1 C5B C4B -135.5(5)
N4A Nd1 C5B C4B 135.5(5)
N6B Nd1 C5B C4B 47.1(6)
N4B Nd1 C5B C4B -44.5(6)
N2A Nd1 C5B C4B -177.1(5)
C4B C5B C6B C7B 0.9(10)
Nd1 C5B C6B C7B -178.1(6)
C5B C6B C7B C8B -0.3(12)
C6B C7B C8B C9B 0.1(12)
C7B C8B C9B C4B -0.7(13)
C5B C4B C9B C8B 1.6(12)
C3B C4B C9B C8B 179.7(9)
C10B N3B N4B C12B 1.6(8)
B1B N3B N4B C12B 177.4(7)
C10B N3B N4B Nd1 -172.7(5)
B1B N3B N4B Nd1 3.1(9)
N2B Nd1 N4B C12B -136.0(8)
N6A Nd1 N4B C12B -16.5(8)
N4A Nd1 N4B C12B 85.6(10)
C5B Nd1 N4B C12B -94.2(8)
N6B Nd1 N4B C12B 147.6(8)
N2A Nd1 N4B C12B 53.6(8)
N2B Nd1 N4B N3B 35.4(4)
N6A Nd1 N4B N3B 155.0(5)
N4A Nd1 N4B N3B -102.9(7)
C5B Nd1 N4B N3B 77.2(5)
N6B Nd1 N4B N3B -41.0(4)
N2A Nd1 N4B N3B -135.0(5)
N4B N3B C10B C11B -1.3(10)
B1B N3B C10B C11B -177.2(8)
N3B C10B C11B C12B 0.4(11)
N3B N4B C12B C11B -1.4(9)
Nd1 N4B C12B C11B 170.7(6)
N3B N4B C12B C13B 175.1(8)
Nd1 N4B C12B C13B -12.8(13)
C10B C11B C12B N4B 0.7(11)
C10B C11B C12B C13B -175.8(9)
N4B C12B C13B C14B -13.0(15)
C11B C12B C13B C14B 163.0(10)
N4B C12B C13B C18B 167.8(10)
C11B C12B C13B C18B -16.3(15)
C18B C13B C14B C15B 2.0(18)
C12B C13B C14B C15B -177.2(10)
C13B C14B C15B C16B -1(2)
C14B C15B C16B C17B 0(2)
C15B C16B C17B C18B 0(3)
C14B C13B C18B C17B -1.6(19)
C12B C13B C18B C17B 177.7(12)
C16B C17B C18B C13B 1(3)
C19B N5B N6B C21B -0.1(8)
B1B N5B N6B C21B -172.1(7)
C19B N5B N6B Nd1 171.3(5)
B1B N5B N6B Nd1 -0.7(9)
N2B Nd1 N6B C21B 132.1(6)
N6A Nd1 N6B C21B -82.3(9)
N4A Nd1 N6B C21B 14.3(6)
C5B Nd1 N6B C21B 89.1(6)
N4B Nd1 N6B C21B -151.0(6)
N2A Nd1 N6B C21B -60.5(6)
N2B Nd1 N6B N5B -36.2(5)
N6A Nd1 N6B N5B 109.4(7)
N4A Nd1 N6B N5B -154.0(5)
C5B Nd1 N6B N5B -79.2(5)
N4B Nd1 N6B N5B 40.7(5)
N2A Nd1 N6B N5B 131.2(5)
N6B N5B C19B C20B 0.0(10)
B1B N5B C19B C20B 172.1(8)
N5B C19B C20B C21B 0.1(11)
N5B N6B C21B C20B 0.1(8)
Nd1 N6B C21B C20B -169.3(6)
N5B N6B C21B C22B -179.4(6)
Nd1 N6B C21B C22B 11.2(10)
C19B C20B C21B N6B -0.2(10)
C19B C20B C21B C22B 179.3(8)
N6B C21B C22B C23B 37.0(11)
C20B C21B C22B C23B -142.4(9)
N6B C21B C22B C27B -142.3(9)
C20B C21B C22B C27B 38.3(12)
C27B C22B C23B C24B 1.5(12)
C21B C22B C23B C24B -177.9(8)
C22B C23B C24B C25B -0.3(13)
C23B C24B C25B C26B -0.4(14)
C24B C25B C26B C27B -0.1(16)
C25B C26B C27B C22B 1.2(17)
C23B C22B C27B C26B -1.9(14)
C21B C22B C27B C26B 177.5(9)
C1B N1B B1B N5B 119.9(10)
N2B N1B B1B N5B -59.1(9)
C1B N1B B1B N3B -118.5(10)
N2B N1B B1B N3B 62.5(9)
C19B N5B B1B N1B -111.5(8)
N6B N5B B1B N1B 59.4(9)
C19B N5B B1B N3B 127.8(7)
N6B N5B B1B N3B -61.3(9)
C10B N3B B1B N1B 112.5(8)
N4B N3B B1B N1B -62.7(9)
C10B N3B B1B N5B -125.8(8)
N4B N3B B1B N5B 59.0(9)
C1C N1C N2C C3C 0(4)
B1C N1C N2C C3C -178(2)
C1C N1C N2C Nd1A 175(4)
B1C N1C N2C Nd1A -2.5(14)
N2D Nd1A N2C C3C -8(3)
N6C Nd1A N2C C3C -139(3)
N4C Nd1A N2C C3C 131(3)
C5D Nd1A N2C C3C 178(3)
N6D Nd1A N2C C3C 35(3)
N4D Nd1A N2C C3C -40(3)
N2D Nd1A N2C N1C 178.8(8)
N6C Nd1A N2C N1C 48.3(7)
N4C Nd1A N2C N1C -41.7(7)
C5D Nd1A N2C N1C 5.2(8)
N6D Nd1A N2C N1C -138.3(7)
N4D Nd1A N2C N1C 147.3(7)
N2C N1C C1C C2C -2(5)
B1C N1C C1C C2C 176(4)
N1C C1C C2C C3C 3(6)
N1C N2C C3C C2C 2(4)
Nd1A N2C C3C C2C -171(6)
N1C N2C C3C C4C 176(3)
Nd1A N2C C3C C4C 3(5)
C1C C2C C3C N2C -3(5)
C1C C2C C3C C4C -177(4)
N2C C3C C4C C5C -7(5)
C2C C3C C4C C5C 166(6)
N2C C3C C4C C9C 167(5)
C2C C3C C4C C9C -20(6)
C9C C4C C5C C6C -6(4)
C3C C4C C5C C6C 167(5)
C4C C5C C6C C7C 5(8)
C5C C6C C7C C8C 0(10)
C6C C7C C8C C9C -4(8)
C5C C4C C9C C8C 2(8)
C3C C4C C9C C8C -172(8)
C7C C8C C9C C4C 3(9)
C10C N3C N4C C12C -6.2(18)
B1C N3C N4C C12C 165(2)
C10C N3C N4C Nd1A 179.5(13)
B1C N3C N4C Nd1A -9.1(13)
N2D Nd1A N4C C12C 41(2)
N6C Nd1A N4C C12C 164(3)
C5D Nd1A N4C C12C 88(3)
N6D Nd1A N4C C12C -33(3)
N4D Nd1A N4C C12C -92(3)
N2C Nd1A N4C C12C -126(3)
N2D Nd1A N4C N3C -146.7(6)
N6C Nd1A N4C N3C -24.3(7)
C5D Nd1A N4C N3C -100.1(7)
N6D Nd1A N4C N3C 138.8(7)
N4D Nd1A N4C N3C 79.8(9)
N2C Nd1A N4C N3C 46.4(6)
N4C N3C C10C C11C 7(3)
B1C N3C C10C C11C -165(3)
N3C C10C C11C C12C -4(4)
N3C N4C C12C C11C 3(3)
Nd1A N4C C12C C11C 176(3)
N3C N4C C12C C13C 178(3)
Nd1A N4C C12C C13C -10(4)
C10C C11C C12C N4C 0(4)
C10C C11C C12C C13C -173(4)
N4C C12C C13C C18C 145(5)
C11C C12C C13C C18C -41(5)
N4C C12C C13C C14C -28(5)
C11C C12C C13C C14C 146(5)
C18C C13C C14C C15C -7(4)
C12C C13C C14C C15C 166(5)
C13C C14C C15C C16C 5(9)
C14C C15C C16C C17C 1(10)
C15C C16C C17C C18C -6(6)
C16C C17C C18C C13C 4(7)
C14C C13C C18C C17C 2(7)
C12C C13C C18C C17C -171(6)
C19C N5C N6C C21C -0.2(17)
B1C N5C N6C C21C -168.2(13)
C19C N5C N6C Nd1A -168.4(15)
B1C N5C N6C Nd1A 23.7(13)
N2D Nd1A N6C C21C -25.9(15)
N4C Nd1A N6C C21C -146.3(15)
C5D Nd1A N6C C21C -72.4(15)
N6D Nd1A N6C C21C 115.2(15)
N4D Nd1A N6C C21C 49.9(15)
N2C Nd1A N6C C21C 138.3(15)
N2D Nd1A N6C N5C 137.8(7)
N4C Nd1A N6C N5C 17.4(7)
C5D Nd1A N6C N5C 91.4(7)
N6D Nd1A N6C N5C -81.0(10)
N4D Nd1A N6C N5C -146.3(7)
N2C Nd1A N6C N5C -57.9(7)
N6C N5C C19C C20C 0(5)
B1C N5C C19C C20C 168(5)
N5C C19C C20C C21C 0(7)
N5C N6C C21C C20C 0(4)
Nd1A N6C C21C C20C 165(4)
N5C N6C C21C C22C 176(2)
Nd1A N6C C21C C22C -19(3)
C19C C20C C21C N6C 0(7)
C19C C20C C21C C22C -175(4)
N6C C21C C22C C23C 37(5)
C20C C21C C22C C23C -147(7)
N6C C21C C22C C27C -136(6)
C20C C21C C22C C27C 40(7)
C27C C22C C23C C24C 7(4)
C21C C22C C23C C24C -166(4)
C22C C23C C24C C25C -6(8)
C23C C24C C25C C26C 0(10)
C24C C25C C26C C27C 6(7)
C25C C26C C27C C22C -5(7)
C23C C22C C27C C26C -2(7)
C21C C22C C27C C26C 171(6)
C1C N1C B1C N5C 121(5)
N2C N1C B1C N5C -61.3(12)
C1C N1C B1C N3C -111(5)
N2C N1C B1C N3C 66.1(12)
C19C N5C B1C N1C -113.0(18)
N6C N5C B1C N1C 52.8(11)
C19C N5C B1C N3C 120.9(18)
N6C N5C B1C N3C -73.4(11)
C10C N3C B1C N1C 107.5(16)
N4C N3C B1C N1C -62.6(11)
C10C N3C B1C N5C -126.5(15)
N4C N3C B1C N5C 63.4(11)
C1D N1D N2D C3D 4(5)
B1D N1D N2D C3D -180(2)
C1D N1D N2D Nd1A -174(5)
B1D N1D N2D Nd1A 3(2)
N6C Nd1A N2D C3D -48(3)
N4C Nd1A N2D C3D 54(3)
C5D Nd1A N2D C3D 3(3)
N6D Nd1A N2D C3D 143(3)
N4D Nd1A N2D C3D -139(3)
N2C Nd1A N2D C3D -172(3)
N6C Nd1A N2D N1D 129.0(13)
N4C Nd1A N2D N1D -129.2(13)
C5D Nd1A N2D N1D -179.9(13)
N6D Nd1A N2D N1D -39.9(13)
N4D Nd1A N2D N1D 38.4(13)
N2C Nd1A N2D N1D 5.3(16)
N2D N1D C1D C2D -2(8)
B1D N1D C1D C2D -178(6)
N1D C1D C2D C3D 0(10)
N1D N2D C3D C2D -3(5)
Nd1A N2D C3D C2D 174(5)
N1D N2D C3D C4D 179(3)
Nd1A N2D C3D C4D -3(5)
C1D C2D C3D N2D 2(8)
C1D C2D C3D C4D 178(6)
N2D C3D C4D C9D -178(4)
C2D C3D C4D C9D 6(7)
N2D C3D C4D C5D 0(5)
C2D C3D C4D C5D -176(7)
C9D C4D C5D C6D 5(4)
C3D C4D C5D C6D -173(5)
C9D C4D C5D Nd1A -180(3)
C3D C4D C5D Nd1A 2(4)
N2D Nd1A C5D C6D 172(4)
N6C Nd1A C5D C6D -52(4)
N4C Nd1A C5D C6D 37(4)
N6D Nd1A C5D C6D 126(4)
N4D Nd1A C5D C6D -143(4)
N2C Nd1A C5D C6D -10(4)
N2D Nd1A C5D C4D -3(2)
N6C Nd1A C5D C4D 133(2)
N4C Nd1A C5D C4D -138(2)
N6D Nd1A C5D C4D -49(2)
N4D Nd1A C5D C4D 43(2)
N2C Nd1A C5D C4D 175(2)
C4D C5D C6D C7D -4(7)
Nd1A C5D C6D C7D -180(6)
C5D C6D C7D C8D 2(15)
C6D C7D C8D C9D 0(21)
C7D C8D C9D C4D 0(19)
C5D C4D C9D C8D -3(11)
C3D C4D C9D C8D 175(11)
C10D N3D N4D C12D 2(4)
B1D N3D N4D C12D -176(3)
C10D N3D N4D Nd1A 177(3)
B1D N3D N4D Nd1A -2(2)
N2D Nd1A N4D C12D 136(3)
N6C Nd1A N4D C12D 16(3)
N4C Nd1A N4D C12D -86(3)
C5D Nd1A N4D C12D 94(3)
N6D Nd1A N4D C12D -148(3)
N2C Nd1A N4D C12D -54(3)
N2D Nd1A N4D N3D -36.1(11)
N6C Nd1A N4D N3D -155.7(12)
N4C Nd1A N4D N3D 102.3(13)
C5D Nd1A N4D N3D -77.9(12)
N6D Nd1A N4D N3D 40.3(11)
N2C Nd1A N4D N3D 134.3(12)
N4D N3D C10D C11D -2(6)
B1D N3D C10D C11D 176(6)
N3D C10D C11D C12D 1(8)
N3D N4D C12D C11D -2(5)
Nd1A N4D C12D C11D -174(5)
N3D N4D C12D C13D -177(3)
Nd1A N4D C12D C13D 10(5)
C10D C11D C12D N4D 0(7)
C10D C11D C12D C13D 176(6)
N4D C12D C13D C14D 25(8)
C11D C12D C13D C14D -149(8)
N4D C12D C13D C18D -150(6)
C11D C12D C13D C18D 35(7)
C18D C13D C14D C15D 4(7)
C12D C13D C14D C15D -172(8)
C13D C14D C15D C16D -3(11)
C14D C15D C16D C17D 2(11)
C15D C16D C17D C18D -3(10)
C14D C13D C18D C17D -4(5)
C12D C13D C18D C17D 172(6)
C16D C17D C18D C13D 4(8)
C19D N5D N6D C21D 1(3)
B1D N5D N6D C21D 173.0(19)
C19D N5D N6D Nd1A -170(2)
B1D N5D N6D Nd1A 2(2)
N2D Nd1A N6D C21D -132.0(15)
N6C Nd1A N6D C21D 82.3(17)
N4C Nd1A N6D C21D -14.3(15)
C5D Nd1A N6D C21D -89.0(15)
N4D Nd1A N6D C21D 151.0(15)
N2C Nd1A N6D C21D 60.5(15)
N2D Nd1A N6D N5D 35.5(12)
N6C Nd1A N6D N5D -110.2(13)
N4C Nd1A N6D N5D 153.2(12)
C5D Nd1A N6D N5D 78.5(12)
N4D Nd1A N6D N5D -41.4(12)
N2C Nd1A N6D N5D -131.9(12)
N6D N5D C19D C20D -4(3)
B1D N5D C19D C20D -176(3)
N5D C19D C20D C21D 5(3)
N5D N6D C21D C20D 2.7(19)
Nd1A N6D C21D C20D 171(2)
N5D N6D C21D C22D -171(2)
Nd1A N6D C21D C22D -3(2)
C19D C20D C21D N6D -5(2)
C19D C20D C21D C22D 169(3)
N6D C21D C22D C23D -49(4)
C20D C21D C22D C23D 138(4)
N6D C21D C22D C27D 135(4)
C20D C21D C22D C27D -38(5)
C27D C22D C23D C24D -4(6)
C21D C22D C23D C24D 179(4)
C22D C23D C24D C25D 6(5)
C23D C24D C25D C26D -3(8)
C24D C25D C26D C27D -3(9)
C25D C26D C27D C22D 5(6)
C23D C22D C27D C26D -1(7)
C21D C22D C27D C26D 175(4)
C1D N1D B1D N5D -126(6)
N2D N1D B1D N5D 58.2(16)
C1D N1D B1D N3D 112(6)
N2D N1D B1D N3D -63.4(15)
C19D N5D B1D N1D 111(2)
N6D N5D B1D N1D -60.4(17)
C19D N5D B1D N3D -129(2)
N6D N5D B1D N3D 60.2(17)
C10D N3D B1D N1D -117(4)
N4D N3D B1D N1D 61.7(18)
C10D N3D B1D N5D 122(4)
N4D N3D B1D N5D -60.0(18)
